data_7102948
loop_
_publ_author_name
'Kitano, Ken'ichi'
'Kuwamura, Naoto'
'Tanaka, Rika'
'Santo, Ryoko'
'Nishioka, Takanori'
'Ichimura, Akio'
'Kinoshita, Isamu'

_publ_section_title
;
 Synthesis and characterization of tris(2-pyridylthio)methanido Zn
 complex with a Zn-C bond and DFT calculation of its one-electron
 oxidized species.
;
_journal_issue 11
_journal_name_full 'Chemical communications (Cambridge, England)'
_journal_page_first 1314
_journal_page_last 1316
_journal_paper_doi 10.1039/b715996j
_journal_year 2008
_chemical_formula_moiety 'C18 H16 Br2 N4 S3 Zn'
_chemical_formula_sum 'C18 H16 Br2 N4 S3 Zn'
_chemical_formula_weight 609.72
_space_group_IT_number 2
_symmetry_cell_setting triclinic
_symmetry_space_group_name_Hall '-P 1'
_symmetry_space_group_name_H-M 'P -1'
_audit_creation_method SHELXL-97
_cell_angle_alpha 77.213(8)
_cell_angle_beta 82.363(9)
_cell_angle_gamma 84.516(9)
_cell_formula_units_Z 2
_cell_length_a 7.8742(16)
_cell_length_b 11.738(2)
_cell_length_c 12.500(2)
_cell_measurement_reflns_used 4212
_cell_measurement_temperature 193(2)
_cell_measurement_theta_max 27.4835
_cell_measurement_theta_min 4.0191
_cell_volume 1114.1(4)
_computing_cell_refinement CrystalClear
_computing_data_collection 'CrystalClear (Rigaku, 2001)'
_computing_molecular_graphics 'Ortep-3 for Windows (Farrugia, 1997)'
_computing_publication_material SHELXL97
_computing_structure_refinement 'SHELXL-97 (Sheldrick, 1997)'
_computing_structure_solution 'SHELXS-97 (Sheldrick, 1990)'
_diffrn_detector_area_resol_mean 14.6199
_diffrn_measured_fraction_theta_full 0.978
_diffrn_measured_fraction_theta_max 0.978
_diffrn_measurement_device_type 'Rigaku/MSC Mercury CCD'
_diffrn_measurement_method \w
_diffrn_radiation_type MoK\a
_diffrn_radiation_wavelength 0.71070
_diffrn_reflns_av_R_equivalents 0.0411
_diffrn_reflns_limit_h_max 10
_diffrn_reflns_limit_h_min -8
_diffrn_reflns_limit_k_max 15
_diffrn_reflns_limit_k_min -12
_diffrn_reflns_limit_l_max 15
_diffrn_reflns_limit_l_min -16
_diffrn_reflns_number 11100
_diffrn_reflns_theta_full 27.48
_diffrn_reflns_theta_max 27.48
_diffrn_reflns_theta_min 4.02
_exptl_absorpt_coefficient_mu 4.982
_exptl_absorpt_correction_T_max 0.9069
_exptl_absorpt_correction_T_min 0.6102
_exptl_absorpt_correction_type multi-scan
_exptl_crystal_colour Colorless
_exptl_crystal_density_diffrn 1.818
_exptl_crystal_density_method 'not measured'
_exptl_crystal_description Prism
_exptl_crystal_F_000 600
_exptl_crystal_size_max 0.11
_exptl_crystal_size_mid 0.03
_exptl_crystal_size_min 0.02
_refine_diff_density_max 1.070
_refine_diff_density_min -0.583
_refine_diff_density_rms 0.134
_refine_ls_extinction_method none
_refine_ls_goodness_of_fit_ref 1.049
_refine_ls_hydrogen_treatment constr
_refine_ls_matrix_type full
_refine_ls_number_parameters 254
_refine_ls_number_reflns 4993
_refine_ls_number_restraints 1
_refine_ls_restrained_S_all 1.052
_refine_ls_R_factor_all 0.0897
_refine_ls_R_factor_gt 0.0724
_refine_ls_shift/su_max 0.000
_refine_ls_shift/su_mean 0.000
_refine_ls_structure_factor_coef Fsqd
_refine_ls_weighting_details 'calc w=1/[\s^2^(Fo^2^)+(0.0000P)^2^+15.0000P] where P=(Fo^2^+2Fc^2^)/3'
_refine_ls_weighting_scheme calc
_refine_ls_wR_factor_gt 0.1236
_refine_ls_wR_factor_ref 0.1329
_reflns_number_gt 4248
_reflns_number_total 4993
_reflns_threshold_expression >2sigma(I)
_cod_data_source_file b715996j.txt
_cod_data_source_block ZnBr2tptmH
_cod_depositor_comments
;
The following automatic conversions were performed:
'_exptl_absorpt_correction_type' value 'Multi-scan' changed to
'multi-scan' according to
'/home/saulius/struct/CIF-dictionaries/cif_core.dic' dictionary named
'cif_core.dic' version 2.4.1 from 2010-06-29.

Automatic conversion script
Id: cif_fix_enum 1527 2010-12-29 10:47:43Z saulius 
;
_cod_original_sg_symbol_H-M P-1
_cod_database_code 7102948

loop_
_symmetry_equiv_pos_as_xyz
'x, y, z'
'-x, -y, -z'

loop_
_atom_site_label
_atom_site_type_symbol
_atom_site_fract_x
_atom_site_fract_y
_atom_site_fract_z
_atom_site_U_iso_or_equiv
_atom_site_adp_type
_atom_site_occupancy
_atom_site_symmetry_multiplicity
_atom_site_calc_flag
_atom_site_refinement_flags
_atom_site_disorder_assembly
_atom_site_disorder_group
Zn1 Zn 0.23220(10) 0.24560(6) 0.73532(6) 0.02149(18) Uani 1 1 d . . .
S1 S 0.2550(3) 0.68852(16) 0.75118(15) 0.0362(5) Uani 1 1 d . . .
S2 S 0.3724(2) 0.44696(15) 0.84259(15) 0.0270(4) Uani 1 1 d . . .
S3 S 0.0220(2) 0.50075(15) 0.75235(15) 0.0271(4) Uani 1 1 d . . .
N1 N 0.2453(8) 0.6849(5) 0.9670(5) 0.0308(14) Uani 1 1 d . . .
N2 N 0.2118(7) 0.2483(5) 0.9021(5) 0.0237(12) Uani 1 1 d . . .
N3 N 0.2290(7) 0.3960(5) 0.6117(4) 0.0212(11) Uani 1 1 d . . .
C1 C 0.1822(9) 0.5476(6) 0.8224(6) 0.0257(14) Uani 1 1 d D . .
H1A H 0.1262 0.5560 0.8971 0.031 Uiso 1 1 calc RD . .
C2 C 0.2914(9) 0.7450(6) 0.8657(6) 0.0242(14) Uani 1 1 d . . .
C3 C 0.3628(10) 0.8533(6) 0.8434(6) 0.0312(16) Uani 1 1 d . . .
H3A H 0.3959 0.8927 0.7697 0.037 Uiso 1 1 calc R . .
C4 C 0.3839(10) 0.9017(6) 0.9322(6) 0.0294(16) Uani 1 1 d . . .
H4A H 0.4321 0.9753 0.9205 0.035 Uiso 1 1 calc R . .
C5 C 0.3335(10) 0.8409(7) 1.0375(6) 0.0316(16) Uani 1 1 d . . .
H5A H 0.3447 0.8724 1.0998 0.038 Uiso 1 1 calc R . .
C6 C 0.2669(10) 0.7340(7) 1.0511(6) 0.0304(16) Uani 1 1 d . . .
H6A H 0.2343 0.6924 1.1242 0.036 Uiso 1 1 calc R . .
C7 C 0.2762(9) 0.3308(6) 0.9418(5) 0.0218(13) Uani 1 1 d . . .
C8 C 0.2696(10) 0.3282(6) 1.0525(6) 0.0317(16) Uani 1 1 d . . .
H8A H 0.3132 0.3894 1.0772 0.038 Uiso 1 1 calc R . .
C9 C 0.1982(11) 0.2345(7) 1.1283(6) 0.0355(18) Uani 1 1 d . . .
H9A H 0.1941 0.2297 1.2055 0.043 Uiso 1 1 calc R . .
C10 C 0.1336(11) 0.1489(7) 1.0888(6) 0.0354(18) Uani 1 1 d . . .
H10A H 0.0853 0.0836 1.1386 0.042 Uiso 1 1 calc R . .
C11 C 0.1395(10) 0.1588(6) 0.9759(6) 0.0286(15) Uani 1 1 d . . .
H11A H 0.0911 0.1007 0.9495 0.034 Uiso 1 1 calc R . .
C12 C 0.1399(9) 0.4983(6) 0.6222(6) 0.0235(14) Uani 1 1 d . . .
C13 C 0.1413(10) 0.5953(6) 0.5357(7) 0.0320(17) Uani 1 1 d . . .
H13A H 0.0790 0.6663 0.5456 0.038 Uiso 1 1 calc R . .
C14 C 0.2325(10) 0.5887(7) 0.4360(6) 0.0346(18) Uani 1 1 d . . .
H14A H 0.2351 0.6548 0.3762 0.041 Uiso 1 1 calc R . .
C15 C 0.3212(10) 0.4838(7) 0.4238(6) 0.0359(18) Uani 1 1 d . . .
H15A H 0.3841 0.4762 0.3551 0.043 Uiso 1 1 calc R . .
C16 C 0.3166(9) 0.3905(7) 0.5130(6) 0.0270(15) Uani 1 1 d . . .
H16A H 0.3783 0.3189 0.5042 0.032 Uiso 1 1 calc R . .
Br1 Br -0.00473(9) 0.14332(6) 0.71725(6) 0.02952(18) Uani 1 1 d . . .
Br2 Br 0.50325(9) 0.14894(6) 0.69359(6) 0.02928(18) Uani 1 1 d . . .
N4 N 0.7414(19) -0.1608(9) 0.5998(8) 0.092(4) Uani 1 1 d . . .
C17 C 0.7513(15) -0.0726(9) 0.5436(8) 0.055(3) Uani 1 1 d . . .
C18 C 0.7626(14) 0.0392(9) 0.4717(8) 0.055(3) Uani 1 1 d . . .
H18A H 0.8339 0.0314 0.4029 0.083 Uiso 1 1 calc R . .
H18B H 0.8143 0.0917 0.5073 0.083 Uiso 1 1 calc R . .
H18C H 0.6472 0.0716 0.4553 0.083 Uiso 1 1 calc R . .

loop_
_atom_site_aniso_label
_atom_site_aniso_U_11
_atom_site_aniso_U_22
_atom_site_aniso_U_33
_atom_site_aniso_U_23
_atom_site_aniso_U_13
_atom_site_aniso_U_12
Zn1 0.0256(4) 0.0189(4) 0.0194(4) -0.0038(3) 0.0012(3) -0.0044(3)
S1 0.0631(14) 0.0234(9) 0.0238(9) -0.0026(7) -0.0073(9) -0.0134(9)
S2 0.0290(9) 0.0265(9) 0.0258(9) -0.0054(7) -0.0009(7) -0.0076(7)
S3 0.0276(9) 0.0232(8) 0.0316(9) -0.0088(7) -0.0012(7) -0.0030(7)
N1 0.037(4) 0.029(3) 0.029(3) -0.012(3) -0.002(3) -0.008(3)
N2 0.026(3) 0.022(3) 0.020(3) -0.002(2) -0.002(2) 0.001(2)
N3 0.022(3) 0.021(3) 0.020(3) -0.002(2) -0.004(2) -0.005(2)
C1 0.035(4) 0.017(3) 0.027(4) -0.006(3) -0.005(3) -0.005(3)
C2 0.030(4) 0.019(3) 0.025(3) -0.006(3) -0.009(3) -0.001(3)
C3 0.043(5) 0.021(4) 0.028(4) -0.001(3) 0.000(3) -0.011(3)
C4 0.032(4) 0.028(4) 0.031(4) -0.008(3) -0.006(3) -0.009(3)
C5 0.033(4) 0.039(4) 0.030(4) -0.019(3) -0.006(3) -0.006(3)
C6 0.033(4) 0.034(4) 0.024(4) -0.008(3) 0.001(3) -0.004(3)
C7 0.028(4) 0.019(3) 0.017(3) -0.002(2) -0.004(3) 0.004(3)
C8 0.042(4) 0.027(4) 0.027(4) -0.007(3) -0.007(3) 0.003(3)
C9 0.041(5) 0.043(5) 0.018(4) -0.002(3) 0.002(3) 0.003(4)
C10 0.042(5) 0.027(4) 0.030(4) 0.002(3) 0.008(3) 0.001(3)
C11 0.034(4) 0.026(4) 0.024(4) -0.002(3) 0.002(3) -0.007(3)
C12 0.025(3) 0.020(3) 0.028(4) -0.006(3) -0.006(3) -0.009(3)
C13 0.032(4) 0.023(4) 0.040(4) 0.003(3) -0.021(3) -0.002(3)
C14 0.042(5) 0.042(4) 0.019(4) 0.006(3) -0.011(3) -0.020(4)
C15 0.037(4) 0.048(5) 0.021(4) 0.001(3) -0.003(3) -0.015(4)
C16 0.024(4) 0.037(4) 0.019(3) -0.006(3) 0.000(3) -0.006(3)
Br1 0.0285(4) 0.0287(4) 0.0323(4) -0.0069(3) -0.0006(3) -0.0097(3)
Br2 0.0269(4) 0.0312(4) 0.0282(4) -0.0063(3) 0.0005(3) 0.0012(3)
N4 0.173(13) 0.068(7) 0.045(6) -0.014(5) -0.024(7) -0.029(7)
C17 0.090(8) 0.049(6) 0.027(5) -0.010(4) -0.009(5) -0.001(5)
C18 0.060(6) 0.060(6) 0.043(5) -0.020(5) 0.011(5) 0.006(5)

loop_
_atom_type_symbol
_atom_type_description
_atom_type_scat_dispersion_real
_atom_type_scat_dispersion_imag
_atom_type_scat_source
C C 0.0033 0.0016 'International Tables Vol C Tables 4.2.6.8 and 6.1.1.4'
H H 0.0000 0.0000 'International Tables Vol C Tables 4.2.6.8 and 6.1.1.4'
N N 0.0061 0.0033 'International Tables Vol C Tables 4.2.6.8 and 6.1.1.4'
S S 0.1246 0.1234 'International Tables Vol C Tables 4.2.6.8 and 6.1.1.4'
Zn Zn 0.2839 1.4301 'International Tables Vol C Tables 4.2.6.8 and 6.1.1.4'
Br Br -0.2901 2.4595 'International Tables Vol C Tables 4.2.6.8 and 6.1.1.4'

loop_
_geom_angle_atom_site_label_1
_geom_angle_atom_site_label_2
_geom_angle_atom_site_label_3
_geom_angle
_geom_angle_site_symmetry_1
_geom_angle_site_symmetry_3
_geom_angle_publ_flag
N3 Zn1 N2 123.2(2) . . ?
N3 Zn1 Br2 103.41(16) . . ?
N2 Zn1 Br2 106.12(16) . . ?
N3 Zn1 Br1 105.66(15) . . ?
N2 Zn1 Br1 104.87(16) . . ?
Br2 Zn1 Br1 113.95(4) . . ?
C2 S1 C1 99.7(3) . . ?
C7 S2 C1 98.9(3) . . ?
C12 S3 C1 100.6(3) . . ?
C2 N1 C6 116.9(6) . . ?
C7 N2 C11 117.7(6) . . ?
C7 N2 Zn1 123.7(4) . . ?
C11 N2 Zn1 118.5(5) . . ?
C16 N3 C12 117.6(6) . . ?
C16 N3 Zn1 117.7(5) . . ?
C12 N3 Zn1 124.7(5) . . ?
S1 C1 S3 111.7(4) . . ?
S1 C1 S2 107.3(4) . . ?
S3 C1 S2 115.3(4) . . ?
S1 C1 H1A 107.4 . . ?
S3 C1 H1A 107.4 . . ?
S2 C1 H1A 107.4 . . ?
N1 C2 C3 123.6(6) . . ?
N1 C2 S1 119.0(5) . . ?
C3 C2 S1 117.3(5) . . ?
C4 C3 C2 118.1(7) . . ?
C4 C3 H3A 120.9 . . ?
C2 C3 H3A 120.9 . . ?
C5 C4 C3 118.6(6) . . ?
C5 C4 H4A 120.7 . . ?
C3 C4 H4A 120.7 . . ?
C6 C5 C4 119.0(7) . . ?
C6 C5 H5A 120.5 . . ?
C4 C5 H5A 120.5 . . ?
N1 C6 C5 123.7(7) . . ?
N1 C6 H6A 118.1 . . ?
C5 C6 H6A 118.1 . . ?
N2 C7 C8 123.0(6) . . ?
N2 C7 S2 116.6(5) . . ?
C8 C7 S2 120.3(5) . . ?
C7 C8 C9 119.1(7) . . ?
C7 C8 H8A 120.5 . . ?
C9 C8 H8A 120.5 . . ?
C10 C9 C8 118.4(7) . . ?
C10 C9 H9A 120.8 . . ?
C8 C9 H9A 120.8 . . ?
C9 C10 C11 119.6(7) . . ?
C9 C10 H10A 120.2 . . ?
C11 C10 H10A 120.2 . . ?
N2 C11 C10 122.2(7) . . ?
N2 C11 H11A 118.9 . . ?
C10 C11 H11A 118.9 . . ?
N3 C12 C13 121.8(7) . . ?
N3 C12 S3 116.2(5) . . ?
C13 C12 S3 122.0(6) . . ?
C14 C13 C12 119.9(7) . . ?
C14 C13 H13A 120.0 . . ?
C12 C13 H13A 120.0 . . ?
C13 C14 C15 118.7(7) . . ?
C13 C14 H14A 120.7 . . ?
C15 C14 H14A 120.7 . . ?
C16 C15 C14 118.9(7) . . ?
C16 C15 H15A 120.6 . . ?
C14 C15 H15A 120.6 . . ?
N3 C16 C15 123.1(7) . . ?
N3 C16 H16A 118.4 . . ?
C15 C16 H16A 118.4 . . ?
N4 C17 C18 179.4(13) . . ?
C17 C18 H18A 109.5 . . ?
C17 C18 H18B 109.5 . . ?
H18A C18 H18B 109.5 . . ?
C17 C18 H18C 109.5 . . ?
H18A C18 H18C 109.5 . . ?
H18B C18 H18C 109.5 . . ?

loop_
_geom_bond_atom_site_label_1
_geom_bond_atom_site_label_2
_geom_bond_distance
_geom_bond_site_symmetry_2
_geom_bond_publ_flag
Zn1 N3 2.073(5) . ?
Zn1 N2 2.077(6) . ?
Zn1 Br2 2.3702(12) . ?
Zn1 Br1 2.3734(11) . ?
S1 C2 1.771(7) . ?
S1 C1 1.804(7) . ?
S2 C7 1.780(7) . ?
S2 C1 1.825(7) . ?
S3 C12 1.768(7) . ?
S3 C1 1.816(7) . ?
N1 C2 1.329(9) . ?
N1 C6 1.341(9) . ?
N2 C7 1.347(9) . ?
N2 C11 1.351(8) . ?
N3 C16 1.343(9) . ?
N3 C12 1.355(9) . ?
C1 H1A 1.0000 . ?
C2 C3 1.395(9) . ?
C3 C4 1.389(10) . ?
C3 H3A 0.9500 . ?
C4 C5 1.379(10) . ?
C4 H4A 0.9500 . ?
C5 C6 1.374(10) . ?
C5 H5A 0.9500 . ?
C6 H6A 0.9500 . ?
C7 C8 1.372(10) . ?
C8 C9 1.393(10) . ?
C8 H8A 0.9500 . ?
C9 C10 1.376(12) . ?
C9 H9A 0.9500 . ?
C10 C11 1.385(10) . ?
C10 H10A 0.9500 . ?
C11 H11A 0.9500 . ?
C12 C13 1.386(10) . ?
C13 C14 1.367(11) . ?
C13 H13A 0.9500 . ?
C14 C15 1.385(12) . ?
C14 H14A 0.9500 . ?
C15 C16 1.378(10) . ?
C15 H15A 0.9500 . ?
C16 H16A 0.9500 . ?
N4 C17 1.118(13) . ?
C17 C18 1.420(14) . ?
C18 H18A 0.9800 . ?
C18 H18B 0.9800 . ?
C18 H18C 0.9800 . ?

loop_
_geom_torsion_atom_site_label_1
_geom_torsion_atom_site_label_2
_geom_torsion_atom_site_label_3
_geom_torsion_atom_site_label_4
_geom_torsion
_geom_torsion_site_symmetry_1
_geom_torsion_site_symmetry_2
_geom_torsion_site_symmetry_3
_geom_torsion_site_symmetry_4
_geom_torsion_publ_flag
N3 Zn1 N2 C7 -33.6(6) . . . . ?
Br2 Zn1 N2 C7 84.9(5) . . . . ?
Br1 Zn1 N2 C7 -154.2(5) . . . . ?
N3 Zn1 N2 C11 150.6(5) . . . . ?
Br2 Zn1 N2 C11 -90.9(5) . . . . ?
Br1 Zn1 N2 C11 30.0(5) . . . . ?
N2 Zn1 N3 C16 150.2(5) . . . . ?
Br2 Zn1 N3 C16 30.4(5) . . . . ?
Br1 Zn1 N3 C16 -89.6(5) . . . . ?
N2 Zn1 N3 C12 -32.2(6) . . . . ?
Br2 Zn1 N3 C12 -152.0(5) . . . . ?
Br1 Zn1 N3 C12 87.9(5) . . . . ?
C2 S1 C1 S3 146.3(4) . . . . ?
C2 S1 C1 S2 -86.4(4) . . . . ?
C12 S3 C1 S1 59.6(4) . . . . ?
C12 S3 C1 S2 -63.3(4) . . . . ?
C7 S2 C1 S1 165.7(4) . . . . ?
C7 S2 C1 S3 -69.1(4) . . . . ?
C6 N1 C2 C3 1.3(11) . . . . ?
C6 N1 C2 S1 -176.6(6) . . . . ?
C1 S1 C2 N1 -6.6(7) . . . . ?
C1 S1 C2 C3 175.5(6) . . . . ?
N1 C2 C3 C4 -1.2(12) . . . . ?
S1 C2 C3 C4 176.7(6) . . . . ?
C2 C3 C4 C5 0.0(11) . . . . ?
C3 C4 C5 C6 1.0(12) . . . . ?
C2 N1 C6 C5 -0.2(12) . . . . ?
C4 C5 C6 N1 -0.9(12) . . . . ?
C11 N2 C7 C8 -0.7(10) . . . . ?
Zn1 N2 C7 C8 -176.5(5) . . . . ?
C11 N2 C7 S2 179.5(5) . . . . ?
Zn1 N2 C7 S2 3.6(7) . . . . ?
C1 S2 C7 N2 89.2(6) . . . . ?
C1 S2 C7 C8 -90.7(6) . . . . ?
N2 C7 C8 C9 2.0(11) . . . . ?
S2 C7 C8 C9 -178.1(6) . . . . ?
C7 C8 C9 C10 -1.3(12) . . . . ?
C8 C9 C10 C11 -0.7(12) . . . . ?
C7 N2 C11 C10 -1.4(11) . . . . ?
Zn1 N2 C11 C10 174.6(6) . . . . ?
C9 C10 C11 N2 2.1(12) . . . . ?
C16 N3 C12 C13 -1.5(9) . . . . ?
Zn1 N3 C12 C13 -179.1(5) . . . . ?
C16 N3 C12 S3 178.5(5) . . . . ?
Zn1 N3 C12 S3 0.9(7) . . . . ?
C1 S3 C12 N3 89.6(5) . . . . ?
C1 S3 C12 C13 -90.4(6) . . . . ?
N3 C12 C13 C14 0.9(10) . . . . ?
S3 C12 C13 C14 -179.1(6) . . . . ?
C12 C13 C14 C15 0.4(11) . . . . ?
C13 C14 C15 C16 -1.1(11) . . . . ?
C12 N3 C16 C15 0.9(10) . . . . ?
Zn1 N3 C16 C15 178.6(6) . . . . ?
C14 C15 C16 N3 0.4(11) . . . . ?
